data_7011749
loop_
_publ_author_name
'Q. m. Cheng'
'O. Stark'
'K. Merz'
'M. Winter'
'R. A. Fischer'

_publ_section_title
;
 Lewis base properties of tris(trimethylstannyl)amine: unusually short
 M--N bonds of the adduct compounds [X3M&#x00B7;N(SnMe3)3] (X = Cl, Br;
 M = Al, Ga, In) and [Cl2(CH3)M&#x00B7;N(SnMe3)3] (M = Al, Ga)
;
_journal_issue 14
_journal_name_full 'J. Chem. Soc., Dalton Trans.'
_journal_page_first 2933
_journal_page_last 2936
_journal_paper_doi 10.1039/b203489c
_journal_year 2002
_chemical_formula_sum 'C9 H27 Cl3 Ga N Sn3'
_chemical_formula_weight 681.46
_chemical_name_systematic
; 
? 
;
_space_group_IT_number 29
_symmetry_cell_setting orthorhombic
_symmetry_space_group_name_Hall 'P 2c -2ac'
_symmetry_space_group_name_H-M 'P c a 21'
_atom_sites_solution_hydrogens geom
_atom_sites_solution_primary direct
_atom_sites_solution_secondary difmap
_audit_creation_method SHELXL-97
_cell_angle_alpha 90.00
_cell_angle_beta 90.00
_cell_angle_gamma 90.00
_cell_formula_units_Z 4
_cell_length_a 12.6570(13)
_cell_length_b 13.0934(13)
_cell_length_c 12.6714(13)
_cell_measurement_reflns_used 50
_cell_measurement_temperature 183(2)
_cell_measurement_theta_max 15.0
_cell_measurement_theta_min 10.0?
_cell_volume 2099.9(4)
_computing_cell_refinement SMART
_computing_data_collection SMART
_computing_data_reduction SAINT
_computing_molecular_graphics 'Bruker axs SHELXTL-PLUS'
_computing_publication_material SHELXL-97
_computing_structure_refinement 'SHELXL-97 (Sheldrick, 1997)'
_computing_structure_solution 'SHELXS-97 (Sheldrick, 1990)'
_diffrn_ambient_temperature 183(2)
_diffrn_measured_fraction_theta_full 0.975
_diffrn_measured_fraction_theta_max 0.975
_diffrn_measurement_device_type 'Bruker axs CCD 1000'
_diffrn_measurement_method '\w scans'
_diffrn_radiation_monochromator graphite
_diffrn_radiation_source 'fine-focus sealed tube'
_diffrn_radiation_type MoK\a
_diffrn_radiation_wavelength 0.71073
_diffrn_reflns_av_R_equivalents 0.0485
_diffrn_reflns_av_sigmaI/netI 0.0357
_diffrn_reflns_limit_h_max 14
_diffrn_reflns_limit_h_min -14
_diffrn_reflns_limit_k_max 12
_diffrn_reflns_limit_k_min -15
_diffrn_reflns_limit_l_max 15
_diffrn_reflns_limit_l_min -6
_diffrn_reflns_number 4843
_diffrn_reflns_theta_full 25.00
_diffrn_reflns_theta_max 25.00
_diffrn_reflns_theta_min 2.76
_exptl_absorpt_coefficient_mu 5.163
_exptl_absorpt_correction_T_max 1.000
_exptl_absorpt_correction_T_min 0.570
_exptl_absorpt_correction_type semi-empirical
_exptl_crystal_colour colourless
_exptl_crystal_density_diffrn 2.155
_exptl_crystal_density_method 'not measured'
_exptl_crystal_description prism
_exptl_crystal_F_000 1280
_exptl_crystal_size_max 0.30
_exptl_crystal_size_mid 0.25
_exptl_crystal_size_min 0.20
_refine_diff_density_max 2.023
_refine_diff_density_min -1.661
_refine_diff_density_rms 0.222
_refine_ls_abs_structure_details 'Flack H D (1983), Acta Cryst. A39, 876-881'
_refine_ls_abs_structure_Flack 0.00(4)
_refine_ls_extinction_method none
_refine_ls_goodness_of_fit_ref 1.061
_refine_ls_hydrogen_treatment mixed
_refine_ls_matrix_type full
_refine_ls_number_parameters 175
_refine_ls_number_reflns 2156
_refine_ls_number_restraints 4
_refine_ls_restrained_S_all 1.061
_refine_ls_R_factor_all 0.0427
_refine_ls_R_factor_gt 0.0412
_refine_ls_shift/su_max 0.001
_refine_ls_shift/su_mean 0.000
_refine_ls_structure_factor_coef Fsqd
_refine_ls_weighting_details 'calc w=1/[\s^2^(Fo^2^)+(0.0796P)^2^+0.0000P] where P=(Fo^2^+2Fc^2^)/3'
_refine_ls_weighting_scheme calc
_refine_ls_wR_factor_gt 0.0981
_refine_ls_wR_factor_ref 0.1001
_reflns_number_gt 2089
_reflns_number_total 2156
_reflns_threshold_expression >2sigma(I)
_cod_data_source_file b203489c.txt
_cod_data_source_block md351
_cod_depositor_comments
;
The following automatic conversions were performed:
'_symmetry_cell_setting' value 'Orthorhombic' changed to 'orthorhombic'
according to '/home/saulius/struct/CIF-dictionaries/cif_core.dic'
dictionary named 'cif_core.dic' version 2.4.1 from 2010-06-29.

Automatic conversion script
Id: cif_fix_enum 1527 2010-12-29 10:47:43Z saulius 
;
_cod_original_sg_symbol_H-M Pca2(1)
_cod_database_code 7011749

loop_
_symmetry_equiv_pos_as_xyz
'x, y, z'
'-x, -y, z+1/2'
'x+1/2, -y, z'
'-x+1/2, y, z+1/2'

loop_
_atom_site_label
_atom_site_type_symbol
_atom_site_fract_x
_atom_site_fract_y
_atom_site_fract_z
_atom_site_U_iso_or_equiv
_atom_site_adp_type
_atom_site_occupancy
_atom_site_symmetry_multiplicity
_atom_site_calc_flag
_atom_site_refinement_flags
_atom_site_disorder_assembly
_atom_site_disorder_group
Sn31 Sn 1.1030(10) 0.8424(9) 0.2578(10) 0.030(3) Uiso 0.05 1 d PD A 1
Sn21 Sn 0.9906(11) 0.5978(7) 0.2871(11) 0.030(3) Uiso 0.05 1 d PD B 1
Sn11 Sn 0.8392(8) 0.8125(11) 0.3550(11) 0.039(3) Uiso 0.05 1 d PD C 1
Ga1 Ga 1.05031(9) 0.74442(8) 0.49509(8) 0.0276(3) Uani 1 1 d . D 2
Cl1 Cl 1.1814(2) 0.6361(2) 0.5095(2) 0.0467(7) Uani 1 1 d . D 2
Cl2 Cl 0.9280(2) 0.6970(3) 0.6058(2) 0.0498(7) Uani 1 1 d . D 2
Cl3 Cl 1.1087(3) 0.8945(2) 0.5424(2) 0.0448(7) Uani 1 1 d . D 2
N1 N 0.9979(5) 0.7498(4) 0.3505(6) 0.0206(15) Uani 1 1 d D D 2
Sn1 Sn 0.92515(5) 0.89657(4) 0.32459(6) 0.0272(2) Uani 0.95 1 d P D 2
C11 C 0.8409(11) 0.9355(10) 0.4649(9) 0.049(3) Uani 1 1 d . D 2
H11A H 0.7934 0.9909 0.4504 0.074 Uiso 1 1 calc R D 2
H11B H 0.8900 0.9556 0.5187 0.074 Uiso 1 1 calc R D 2
H11C H 0.8013 0.8773 0.4887 0.074 Uiso 1 1 calc R D 2
C12 C 1.0464(10) 1.0070(8) 0.2904(10) 0.047(3) Uani 1 1 d . D 2
H12A H 1.0853 0.9858 0.2292 0.070 Uiso 1 1 calc R D 2
H12B H 1.0934 1.0123 0.3495 0.070 Uiso 1 1 calc R D 2
H12C H 1.0145 1.0723 0.2771 0.070 Uiso 1 1 calc R D 2
C13 C 0.8193(8) 0.8770(9) 0.1962(9) 0.039(2) Uani 1 1 d . D 2
H13A H 0.7669 0.9300 0.1977 0.058 Uiso 1 1 calc R D 2
H13B H 0.7853 0.8116 0.2018 0.058 Uiso 1 1 calc R D 2
H13C H 0.8577 0.8805 0.1310 0.058 Uiso 1 1 calc R D 2
Sn2 Sn 0.88397(5) 0.62897(5) 0.32774(5) 0.0296(2) Uani 0.95 1 d P D 2
C21 C 0.8787(11) 0.6041(11) 0.1607(10) 0.055(4) Uani 1 1 d . D 2
H21A H 0.9223 0.6537 0.1259 0.082 Uiso 1 1 calc R D 2
H21B H 0.8072 0.6107 0.1364 0.082 Uiso 1 1 calc R D 2
H21C H 0.9041 0.5367 0.1451 0.082 Uiso 1 1 calc R D 2
C22 C 0.7320(10) 0.6806(10) 0.3876(10) 0.052(3) Uani 1 1 d . D 2
H22A H 0.6911 0.7086 0.3307 0.077 Uiso 1 1 calc R D 2
H22B H 0.7429 0.7321 0.4404 0.077 Uiso 1 1 calc R D 2
H22C H 0.6948 0.6240 0.4181 0.077 Uiso 1 1 calc R D 2
C23 C 0.9366(9) 0.4948(8) 0.4057(10) 0.047(3) Uani 1 1 d . D 2
H23A H 0.9102 0.4357 0.3693 0.070 Uiso 1 1 calc R D 2
H23B H 0.9110 0.4946 0.4770 0.070 Uiso 1 1 calc R D 2
H23C H 1.0125 0.4932 0.4061 0.070 Uiso 1 1 calc R D 2
Sn3 Sn 1.13001(5) 0.72866(5) 0.24309(6) 0.0289(2) Uani 0.95 1 d P D 2
C31 C 1.1565(12) 0.5684(8) 0.2319(10) 0.054(3) Uani 1 1 d . D 2
H31A H 1.1918 0.5449 0.2944 0.081 Uiso 1 1 calc R D 2
H31B H 1.1996 0.5542 0.1713 0.081 Uiso 1 1 calc R D 2
H31C H 1.0900 0.5338 0.2249 0.081 Uiso 1 1 calc R D 2
C32 C 1.2654(8) 0.8085(9) 0.3042(8) 0.043(3) Uani 1 1 d . D 2
H32A H 1.3049 0.7637 0.3494 0.065 Uiso 1 1 calc R D 2
H32B H 1.2424 0.8669 0.3437 0.065 Uiso 1 1 calc R D 2
H32C H 1.3093 0.8304 0.2467 0.065 Uiso 1 1 calc R D 2
C33 C 1.0853(9) 0.7932(9) 0.0940(9) 0.041(2) Uani 1 1 d . D 2
H33A H 1.0465 0.7435 0.0540 0.062 Uiso 1 1 calc R D 2
H33B H 1.1476 0.8127 0.0557 0.062 Uiso 1 1 calc R D 2
H33C H 1.0419 0.8522 0.1056 0.062 Uiso 1 1 calc R D 2

loop_
_atom_site_aniso_label
_atom_site_aniso_U_11
_atom_site_aniso_U_22
_atom_site_aniso_U_33
_atom_site_aniso_U_23
_atom_site_aniso_U_13
_atom_site_aniso_U_12
Ga1 0.0310(5) 0.0313(5) 0.0206(5) 0.0043(4) -0.0026(4) -0.0028(4)
Cl1 0.0367(14) 0.0511(16) 0.0521(17) 0.0181(13) -0.0061(12) 0.0079(11)
Cl2 0.0516(17) 0.0656(19) 0.0322(13) 0.0108(13) 0.0132(11) -0.0063(14)
Cl3 0.0574(17) 0.0449(16) 0.0319(13) -0.0053(11) -0.0083(13) -0.0132(12)
N1 0.026(4) 0.019(3) 0.017(3) 0.000(2) 0.000(3) 0.001(3)
Sn1 0.0302(4) 0.0241(3) 0.0273(3) 0.0018(3) -0.0015(3) 0.0019(2)
C11 0.068(8) 0.050(7) 0.030(5) -0.002(5) 0.016(6) 0.015(6)
C12 0.062(7) 0.025(5) 0.052(6) 0.015(5) -0.010(6) -0.007(5)
C13 0.025(5) 0.052(6) 0.039(6) 0.003(5) -0.012(5) 0.002(4)
Sn2 0.0345(4) 0.0277(4) 0.0265(3) 0.0001(3) 0.0013(3) -0.0084(2)
C21 0.076(10) 0.059(9) 0.029(6) -0.008(6) -0.008(6) -0.034(6)
C22 0.051(7) 0.060(7) 0.044(6) -0.001(6) 0.004(6) -0.016(6)
C23 0.046(6) 0.040(6) 0.055(6) 0.009(6) -0.003(5) -0.014(5)
Sn3 0.0302(3) 0.0303(4) 0.0261(4) 0.0038(3) 0.0067(3) 0.0013(2)
C31 0.088(9) 0.034(6) 0.041(6) 0.006(5) 0.029(7) 0.030(6)
C32 0.025(5) 0.069(7) 0.034(6) 0.002(5) -0.001(4) -0.017(5)
C33 0.042(6) 0.050(7) 0.031(5) 0.016(5) 0.004(5) -0.001(5)

loop_
_atom_type_symbol
_atom_type_description
_atom_type_scat_dispersion_real
_atom_type_scat_dispersion_imag
_atom_type_scat_source
C C 0.0033 0.0016 'International Tables Vol C Tables 4.2.6.8 and 6.1.1.4'
H H 0.0000 0.0000 'International Tables Vol C Tables 4.2.6.8 and 6.1.1.4'
N N 0.0061 0.0033 'International Tables Vol C Tables 4.2.6.8 and 6.1.1.4'
Cl Cl 0.1484 0.1585 'International Tables Vol C Tables 4.2.6.8 and 6.1.1.4'
Ga Ga 0.2307 1.6083 'International Tables Vol C Tables 4.2.6.8 and 6.1.1.4'
Sn Sn -0.6537 1.4246 'International Tables Vol C Tables 4.2.6.8 and 6.1.1.4'

loop_
_geom_angle_atom_site_label_1
_geom_angle_atom_site_label_2
_geom_angle_atom_site_label_3
_geom_angle
_geom_angle_site_symmetry_1
_geom_angle_site_symmetry_3
_geom_angle_publ_flag
N1 Ga1 Cl2 111.9(2) . . ?
N1 Ga1 Cl3 109.91(19) . . ?
Cl2 Ga1 Cl3 108.66(13) . . ?
N1 Ga1 Cl1 111.1(2) . . ?
Cl2 Ga1 Cl1 107.45(12) . . ?
Cl3 Ga1 Cl1 107.66(13) . . ?
Ga1 N1 Sn1 108.7(3) . . ?
Ga1 N1 Sn2 109.0(3) . . ?
Sn1 N1 Sn2 110.3(3) . . ?
Ga1 N1 Sn3 108.8(3) . . ?
Sn1 N1 Sn3 110.3(3) . . ?
Sn2 N1 Sn3 109.7(3) . . ?
C13 Sn1 C11 110.6(5) . . ?
C13 Sn1 C12 112.1(4) . . ?
C11 Sn1 C12 111.3(5) . . ?
C13 Sn1 N1 106.2(4) . . ?
C11 Sn1 N1 107.4(4) . . ?
C12 Sn1 N1 109.0(4) . . ?
C23 Sn2 C21 110.1(6) . . ?
C23 Sn2 N1 109.5(3) . . ?
C21 Sn2 N1 105.3(4) . . ?
C23 Sn2 C22 111.9(5) . . ?
C21 Sn2 C22 111.3(5) . . ?
N1 Sn2 C22 108.4(4) . . ?
C31 Sn3 C33 111.8(5) . . ?
C31 Sn3 C32 112.2(5) . . ?
C33 Sn3 C32 109.6(4) . . ?
C31 Sn3 N1 106.8(4) . . ?
C33 Sn3 N1 107.4(4) . . ?
C32 Sn3 N1 109.0(3) . . ?

loop_
_geom_bond_atom_site_label_1
_geom_bond_atom_site_label_2
_geom_bond_distance
_geom_bond_site_symmetry_2
_geom_bond_publ_flag
Ga1 N1 1.950(7) . ?
Ga1 Cl2 2.180(3) . ?
Ga1 Cl3 2.183(3) . ?
Ga1 Cl1 2.190(3) . ?
N1 Sn1 2.156(6) . ?
N1 Sn2 2.161(6) . ?
N1 Sn3 2.174(7) . ?
Sn1 C13 2.123(10) . ?
Sn1 C11 2.135(11) . ?
Sn1 C12 2.153(11) . ?
Sn2 C23 2.123(11) . ?
Sn2 C21 2.142(12) . ?
Sn2 C22 2.176(13) . ?
Sn3 C31 2.130(10) . ?
Sn3 C33 2.145(11) . ?
Sn3 C32 2.151(10) . ?

loop_
_geom_torsion_atom_site_label_1
_geom_torsion_atom_site_label_2
_geom_torsion_atom_site_label_3
_geom_torsion_atom_site_label_4
_geom_torsion
_geom_torsion_site_symmetry_1
_geom_torsion_site_symmetry_2
_geom_torsion_site_symmetry_3
_geom_torsion_site_symmetry_4
_geom_torsion_publ_flag
Cl2 Ga1 N1 Sn1 85.3(3) . . . . ?
Cl3 Ga1 N1 Sn1 -35.5(3) . . . . ?
Cl1 Ga1 N1 Sn1 -154.5(2) . . . . ?
Cl2 Ga1 N1 Sn2 -35.0(3) . . . . ?
Cl3 Ga1 N1 Sn2 -155.8(2) . . . . ?
Cl1 Ga1 N1 Sn2 85.2(3) . . . . ?
Cl2 Ga1 N1 Sn3 -154.52(19) . . . . ?
Cl3 Ga1 N1 Sn3 84.6(3) . . . . ?
Cl1 Ga1 N1 Sn3 -34.4(3) . . . . ?
Ga1 N1 Sn1 C13 -157.6(4) . . . . ?
Sn2 N1 Sn1 C13 -38.1(5) . . . . ?
Sn3 N1 Sn1 C13 83.2(4) . . . . ?
Ga1 N1 Sn1 C11 -39.2(5) . . . . ?
Sn2 N1 Sn1 C11 80.3(5) . . . . ?
Sn3 N1 Sn1 C11 -158.4(5) . . . . ?
Ga1 N1 Sn1 C12 81.5(4) . . . . ?
Sn2 N1 Sn1 C12 -159.0(4) . . . . ?
Sn3 N1 Sn1 C12 -37.7(5) . . . . ?
Ga1 N1 Sn2 C23 -39.9(5) . . . . ?
Sn1 N1 Sn2 C23 -159.2(4) . . . . ?
Sn3 N1 Sn2 C23 79.1(5) . . . . ?
Ga1 N1 Sn2 C21 -158.3(5) . . . . ?
Sn1 N1 Sn2 C21 82.4(5) . . . . ?
Sn3 N1 Sn2 C21 -39.3(6) . . . . ?
Ga1 N1 Sn2 C22 82.4(4) . . . . ?
Sn1 N1 Sn2 C22 -36.9(5) . . . . ?
Sn3 N1 Sn2 C22 -158.6(4) . . . . ?
Ga1 N1 Sn3 C31 82.4(5) . . . . ?
Sn1 N1 Sn3 C31 -158.4(5) . . . . ?
Sn2 N1 Sn3 C31 -36.7(5) . . . . ?
Ga1 N1 Sn3 C33 -157.6(4) . . . . ?
Sn1 N1 Sn3 C33 -38.4(5) . . . . ?
Sn2 N1 Sn3 C33 83.3(4) . . . . ?
Ga1 N1 Sn3 C32 -38.9(4) . . . . ?
Sn1 N1 Sn3 C32 80.2(5) . . . . ?
Sn2 N1 Sn3 C32 -158.1(4) . . . . ?
